data_7127229
loop_
_publ_author_name
'Singh, Sangh Priya'
'Tripathi, Shashank'
'Yadav, Anamika'
'Kant, Ruchir'
'Srivastava, Hemant Kumar'
'Srivastava, Ajay Kumar'

_publ_section_title
;
 Synthesis of \b- and \g-lactam fused dihydropyrazinones from Ugi adducts
 <i>via</i> a sequential ring construction strategy.
;
_journal_issue 84
_journal_name_full 'Chemical communications (Cambridge, England)'
_journal_page_first 12789
_journal_page_last 12792
_journal_paper_doi 10.1039/d0cc04415f
_journal_volume 56
_journal_year 2020
_chemical_absolute_configuration syn
_chemical_formula_moiety 'C26 H19 F N2 O2'
_chemical_formula_sum 'C26 H19 F N2 O2'
_chemical_formula_weight 410.43
_chemical_name_systematic (E)-4-benzyl-7-benzylidene-6-(4-fluorophenyl)-1,4-diazabicyclo[4.2.0]oct-2-ene-5,8-dione
_space_group_crystal_system orthorhombic
_space_group_IT_number 19
_space_group_name_Hall 'P 2ac 2ab'
_space_group_name_H-M_alt 'P 21 21 21'
_atom_sites_solution_hydrogens geom
_audit_creation_method SHELXL-2018/3
_audit_update_record
;
2019-07-30 deposited with the CCDC.	2020-09-15 downloaded from the CCDC.
;
_cell_angle_alpha 90
_cell_angle_beta 90
_cell_angle_gamma 90
_cell_formula_units_Z 4
_cell_length_a 9.0888(9)
_cell_length_b 10.5640(11)
_cell_length_c 21.4630(19)
_cell_measurement_reflns_used 9929
_cell_measurement_temperature 293(2)
_cell_measurement_theta_max 26.544
_cell_measurement_theta_min 2.433
_cell_volume 2060.8(3)
_computing_cell_refinement '<i>SAINT</i> (Bruker, 2016)'
_computing_data_collection '<i>APEX3</i> (Bruker, 2016)'
_computing_data_reduction 'Bruker SAINT'
_computing_structure_refinement 'SHELXL-2018/3 (Sheldrick, 2018)'
_computing_structure_solution 'SHELXT 2014/5 (Sheldrick, 2014)'
_diffrn_ambient_temperature 293(2)
_diffrn_measured_fraction_theta_full 0.996
_diffrn_measured_fraction_theta_max 0.996
_diffrn_measurement_device_type 'Bruker D8 QUEST PHOTON-100'
_diffrn_measurement_method '\w and \f'
_diffrn_radiation_type MoK\a
_diffrn_radiation_wavelength 0.71073
_diffrn_reflns_av_R_equivalents 0.0213
_diffrn_reflns_av_unetI/netI 0.0222
_diffrn_reflns_Laue_measured_fraction_full 0.996
_diffrn_reflns_Laue_measured_fraction_max 0.996
_diffrn_reflns_limit_h_max 9
_diffrn_reflns_limit_h_min -10
_diffrn_reflns_limit_k_max 12
_diffrn_reflns_limit_k_min -11
_diffrn_reflns_limit_l_max 25
_diffrn_reflns_limit_l_min -21
_diffrn_reflns_number 13121
_diffrn_reflns_point_group_measured_fraction_full 0.995
_diffrn_reflns_point_group_measured_fraction_max 0.995
_diffrn_reflns_theta_full 24.998
_diffrn_reflns_theta_max 24.998
_diffrn_reflns_theta_min 2.434
_diffrn_source microfocus
_exptl_absorpt_coefficient_mu 0.091
_exptl_absorpt_correction_T_max 0.7457
_exptl_absorpt_correction_T_min 0.6793
_exptl_absorpt_correction_type multi-scan
_exptl_absorpt_process_details 'SADABS 2014/5'
_exptl_crystal_density_diffrn 1.323
_exptl_crystal_description block
_exptl_crystal_F_000 856
_exptl_crystal_recrystallization_method 'Re-crystallisation from solvent: Methanol'
_exptl_crystal_size_max 0.400
_exptl_crystal_size_mid 0.380
_exptl_crystal_size_min 0.320
_refine_diff_density_max 0.221
_refine_diff_density_min -0.158
_refine_diff_density_rms 0.050
_refine_ls_abs_structure_details
;
 Flack x determined using 1280 quotients [(I+)-(I-)]/[(I+)+(I-)]
 (Parsons, Flack and Wagner, Acta Cryst. B69 (2013) 249-259).
;
_refine_ls_abs_structure_Flack 0.1(2)
_refine_ls_extinction_coef 0.043(8)
_refine_ls_extinction_expression Fc^*^=kFc[1+0.001xFc^2^\l^3^/sin(2\q)]^-1/4^
_refine_ls_extinction_method 'SHELXL-2018/3 (Sheldrick 2018)'
_refine_ls_goodness_of_fit_ref 1.149
_refine_ls_hydrogen_treatment constr
_refine_ls_matrix_type full
_refine_ls_number_parameters 281
_refine_ls_number_reflns 3623
_refine_ls_number_restraints 0
_refine_ls_restrained_S_all 1.149
_refine_ls_R_factor_all 0.0459
_refine_ls_R_factor_gt 0.0410
_refine_ls_shift/su_max 0.000
_refine_ls_shift/su_mean 0.000
_refine_ls_structure_factor_coef Fsqd
_refine_ls_weighting_details 'w=1/[\s^2^(Fo^2^)+(0.1000P)^2^] where P=(Fo^2^+2Fc^2^)/3'
_refine_ls_weighting_scheme calc
_refine_ls_wR_factor_gt 0.1305
_refine_ls_wR_factor_ref 0.1365
_reflns_Friedel_coverage 0.735
_reflns_Friedel_fraction_full 0.994
_reflns_Friedel_fraction_max 0.994
_reflns_number_gt 3266
_reflns_number_total 3623
_reflns_threshold_expression 'I > 2\s(I)'
_cod_data_source_file d0cc04415f2.cif
_cod_data_source_block KA770_0m
_cod_depositor_comments 'Adding full bibliography for 7127228--7127229.cif.'
_cod_database_code 7127229
_shelx_shelxl_version_number 2018/3
_shelx_space_group_comment
;
The symmetry employed for this shelxl refinement is uniquely defined
by the following loop, which should always be used as a source of
symmetry information in preference to the above space-group names.
They are only intended as comments.
;
_shelx_estimated_absorpt_t_min 0.965
_shelx_estimated_absorpt_t_max 0.972

loop_
_space_group_symop_operation_xyz
'x, y, z'
'x+1/2, -y+1/2, -z'
'-x, y+1/2, -z+1/2'
'-x+1/2, -y, z+1/2'

loop_
_atom_site_label
_atom_site_type_symbol
_atom_site_fract_x
_atom_site_fract_y
_atom_site_fract_z
_atom_site_U_iso_or_equiv
_atom_site_adp_type
_atom_site_occupancy
_atom_site_site_symmetry_order
_atom_site_calc_flag
_atom_site_refinement_flags_posn
_atom_site_refinement_flags_adp
_atom_site_refinement_flags_occupancy
_atom_site_disorder_assembly
_atom_site_disorder_group
C1 C 0.6618(4) 1.0231(3) 0.31271(14) 0.0790(9) Uani 1 1 d . . . . .
C2 C 0.6560(6) 1.1528(4) 0.31631(17) 0.1022(13) Uani 1 1 d . . . . .
H2 H 0.594939 1.197380 0.289325 0.123 Uiso 1 1 calc R U . . .
C3 C 0.7393(7) 1.2180(5) 0.3593(2) 0.1170(15) Uani 1 1 d . . . . .
H3 H 0.735353 1.305910 0.360555 0.140 Uiso 1 1 calc R U . . .
C4 C 0.8272(6) 1.1545(6) 0.3998(2) 0.1209(16) Uani 1 1 d . . . . .
H4 H 0.884137 1.198488 0.428537 0.145 Uiso 1 1 calc R U . . .
C5 C 0.8310(6) 1.0254(7) 0.3977(4) 0.142(2) Uani 1 1 d . . . . .
H5 H 0.889390 0.981081 0.425845 0.171 Uiso 1 1 calc R U . . .
C6 C 0.7499(5) 0.9610(5) 0.3547(3) 0.1149(16) Uani 1 1 d . . . . .
H6 H 0.754268 0.873059 0.353861 0.138 Uiso 1 1 calc R U . . .
C7 C 0.5681(5) 0.9535(4) 0.26512(14) 0.0991(13) Uani 1 1 d . . . . .
H7A H 0.561095 1.004287 0.227575 0.119 Uiso 1 1 calc R U . . .
H7AB H 0.615760 0.874368 0.254285 0.119 Uiso 1 1 calc R U . . .
C8 C 0.3973(3) 0.8184(3) 0.32200(11) 0.0597(7) Uani 1 1 d . . . . .
C9 C 0.2489(3) 0.8066(2) 0.35459(11) 0.0546(6) Uani 1 1 d . . . . .
C10 C 0.1708(6) 0.9982(3) 0.29233(15) 0.0864(12) Uani 1 1 d . . . . .
H10 H 0.098773 1.058203 0.283644 0.104 Uiso 1 1 calc R U . . .
C11 C 0.3108(6) 1.0183(3) 0.27855(15) 0.0864(11) Uani 1 1 d . . . . .
H11 H 0.337762 1.096031 0.261717 0.104 Uiso 1 1 calc R U . . .
C12 C 0.1548(3) 0.6910(3) 0.33559(11) 0.0588(6) Uani 1 1 d . . . . .
C13 C 0.0584(4) 0.7775(3) 0.29955(14) 0.0715(8) Uani 1 1 d . . . . .
C14 C 0.1451(3) 0.5656(3) 0.34219(11) 0.0594(6) Uani 1 1 d . . . . .
H14 H 0.067533 0.529652 0.320125 0.071 Uiso 1 1 calc R U . . .
C15 C 0.2316(3) 0.4743(2) 0.37701(12) 0.0577(6) Uani 1 1 d . . . . .
C16 C 0.3603(4) 0.5047(3) 0.40849(15) 0.0682(7) Uani 1 1 d . . . . .
H16 H 0.392317 0.588262 0.409874 0.082 Uiso 1 1 calc R U . . .
C17 C 0.4402(5) 0.4118(3) 0.43754(17) 0.0861(10) Uani 1 1 d . . . . .
H17 H 0.527819 0.432744 0.457371 0.103 Uiso 1 1 calc R U . . .
C18 C 0.3930(6) 0.2887(3) 0.43782(19) 0.0997(13) Uani 1 1 d . . . . .
H18 H 0.448399 0.226371 0.457424 0.120 Uiso 1 1 calc R U . . .
C19 C 0.2625(6) 0.2582(3) 0.4088(2) 0.1023(13) Uani 1 1 d . . . . .
H19 H 0.227853 0.175418 0.410282 0.123 Uiso 1 1 calc R U . . .
C20 C 0.1835(5) 0.3486(3) 0.37766(15) 0.0819(10) Uani 1 1 d . . . . .
H20 H 0.097566 0.326342 0.356880 0.098 Uiso 1 1 calc R U . . .
C21 C 0.2631(3) 0.8384(2) 0.42323(10) 0.0484(5) Uani 1 1 d . . . . .
C22 C 0.3694(3) 0.9228(2) 0.44371(11) 0.0553(6) Uani 1 1 d . . . . .
H22 H 0.433742 0.958984 0.415128 0.066 Uiso 1 1 calc R U . . .
C23 C 0.3810(3) 0.9541(3) 0.50672(13) 0.0625(7) Uani 1 1 d . . . . .
H23 H 0.451946 1.011131 0.520364 0.075 Uiso 1 1 calc R U . . .
C24 C 0.2863(3) 0.8994(3) 0.54770(12) 0.0640(7) Uani 1 1 d . . . . .
C25 C 0.1809(3) 0.8155(3) 0.52974(13) 0.0702(8) Uani 1 1 d . . . . .
H25 H 0.118091 0.779035 0.558852 0.084 Uiso 1 1 calc R U . . .
C26 C 0.1693(3) 0.7857(3) 0.46668(13) 0.0645(7) Uani 1 1 d . . . . .
H26 H 0.097109 0.729183 0.453631 0.077 Uiso 1 1 calc R U . . .
N1 N 0.4195(4) 0.9270(2) 0.28838(10) 0.0749(8) Uani 1 1 d . . . . .
N2 N 0.1361(3) 0.8821(2) 0.32071(12) 0.0722(7) Uani 1 1 d . . . . .
O1 O 0.4926(2) 0.7374(2) 0.32835(9) 0.0694(6) Uani 1 1 d . . . . .
O2 O -0.0438(3) 0.7683(3) 0.26436(12) 0.0930(8) Uani 1 1 d . . . . .
F1 F 0.2972(3) 0.9313(3) 0.60825(8) 0.1000(7) Uani 1 1 d . . . . .

loop_
_atom_site_aniso_label
_atom_site_aniso_U_11
_atom_site_aniso_U_22
_atom_site_aniso_U_33
_atom_site_aniso_U_23
_atom_site_aniso_U_13
_atom_site_aniso_U_12
C1 0.106(2) 0.069(2) 0.0620(15) 0.0062(14) 0.0317(17) -0.0199(17)
C2 0.161(4) 0.069(2) 0.0768(19) 0.0102(16) -0.012(3) -0.024(3)
C3 0.159(4) 0.093(3) 0.099(3) -0.009(2) -0.005(3) -0.031(3)
C4 0.116(3) 0.137(5) 0.109(3) -0.005(3) -0.009(3) -0.037(3)
C5 0.097(3) 0.150(5) 0.180(6) 0.025(4) -0.048(4) -0.019(3)
C6 0.096(3) 0.090(3) 0.159(4) 0.023(3) 0.018(3) 0.005(2)
C7 0.158(3) 0.079(2) 0.0601(16) -0.0061(15) 0.040(2) -0.046(2)
C8 0.0873(18) 0.0464(14) 0.0454(11) 0.0008(10) -0.0019(12) -0.0165(13)
C9 0.0694(14) 0.0377(12) 0.0567(12) 0.0070(10) -0.0127(11) -0.0032(10)
C10 0.141(3) 0.0430(15) 0.0748(18) 0.0078(13) -0.051(2) -0.0006(19)
C11 0.147(4) 0.0462(16) 0.0659(16) 0.0152(13) -0.027(2) -0.0206(19)
C12 0.0686(14) 0.0494(14) 0.0584(13) -0.0015(10) -0.0143(12) -0.0072(11)
C13 0.0871(18) 0.0571(16) 0.0704(16) -0.0011(12) -0.0253(16) -0.0047(14)
C14 0.0735(14) 0.0491(15) 0.0556(12) -0.0044(10) -0.0062(12) -0.0132(12)
C15 0.0790(16) 0.0423(13) 0.0518(12) -0.0027(10) 0.0048(12) -0.0087(11)
C16 0.0843(18) 0.0465(14) 0.0738(16) 0.0077(11) -0.0043(15) -0.0098(13)
C17 0.098(2) 0.0643(19) 0.096(2) 0.0161(17) -0.0170(19) -0.0031(18)
C18 0.144(4) 0.0536(18) 0.101(2) 0.0123(17) -0.018(2) 0.012(2)
C19 0.162(4) 0.0442(18) 0.101(2) 0.0051(16) -0.023(3) -0.014(2)
C20 0.122(3) 0.0491(16) 0.0749(16) -0.0019(13) -0.0139(18) -0.0201(16)
C21 0.0557(12) 0.0380(12) 0.0514(11) 0.0048(9) -0.0041(10) 0.0033(9)
C22 0.0654(14) 0.0478(13) 0.0526(12) 0.0049(10) -0.0046(11) -0.0051(11)
C23 0.0674(14) 0.0538(15) 0.0664(15) -0.0071(12) -0.0117(13) 0.0002(12)
C24 0.0725(15) 0.0668(17) 0.0527(12) -0.0060(12) -0.0003(12) 0.0131(14)
C25 0.0738(16) 0.0739(19) 0.0630(15) 0.0005(13) 0.0152(14) -0.0035(15)
C26 0.0630(14) 0.0606(16) 0.0701(15) 0.0004(13) 0.0003(13) -0.0079(13)
N1 0.123(2) 0.0520(13) 0.0501(11) 0.0076(10) 0.0038(13) -0.0234(14)
N2 0.0964(17) 0.0464(13) 0.0738(13) 0.0065(10) -0.0368(13) 0.0012(11)
O1 0.0823(12) 0.0588(12) 0.0672(11) 0.0006(9) 0.0100(10) -0.0073(10)
O2 0.1042(18) 0.0804(15) 0.0945(15) -0.0066(12) -0.0504(15) 0.0000(13)
F1 0.1205(16) 0.1218(18) 0.0577(9) -0.0211(10) 0.0022(10) 0.0004(14)

loop_
_atom_type_symbol
_atom_type_description
_atom_type_scat_dispersion_real
_atom_type_scat_dispersion_imag
_atom_type_scat_source
C C 0.0033 0.0016 'International Tables Vol C Tables 4.2.6.8 and 6.1.1.4'
H H 0.0000 0.0000 'International Tables Vol C Tables 4.2.6.8 and 6.1.1.4'
N N 0.0061 0.0033 'International Tables Vol C Tables 4.2.6.8 and 6.1.1.4'
O O 0.0106 0.0060 'International Tables Vol C Tables 4.2.6.8 and 6.1.1.4'
F F 0.0171 0.0103 'International Tables Vol C Tables 4.2.6.8 and 6.1.1.4'

loop_
_geom_angle_atom_site_label_1
_geom_angle_atom_site_label_2
_geom_angle_atom_site_label_3
_geom_angle
_geom_angle_site_symmetry_1
_geom_angle_site_symmetry_3
_geom_angle_publ_flag
C6 C1 C2 117.5(4) . . ?
C6 C1 C7 122.5(4) . . ?
C2 C1 C7 119.9(4) . . ?
C1 C2 C3 121.0(5) . . ?
C1 C2 H2 119.5 . . ?
C3 C2 H2 119.5 . . ?
C4 C3 C2 120.4(5) . . ?
C4 C3 H3 119.8 . . ?
C2 C3 H3 119.8 . . ?
C3 C4 C5 119.2(5) . . ?
C3 C4 H4 120.4 . . ?
C5 C4 H4 120.4 . . ?
C6 C5 C4 120.4(6) . . ?
C6 C5 H5 119.8 . . ?
C4 C5 H5 119.8 . . ?
C5 C6 C1 121.5(5) . . ?
C5 C6 H6 119.3 . . ?
C1 C6 H6 119.3 . . ?
N1 C7 C1 112.3(3) . . ?
N1 C7 H7A 109.1 . . ?
C1 C7 H7A 109.1 . . ?
N1 C7 H7AB 109.1 . . ?
C1 C7 H7AB 109.1 . . ?
H7A C7 H7AB 107.9 . . ?
O1 C8 N1 122.6(3) . . ?
O1 C8 C9 121.1(2) . . ?
N1 C8 C9 116.1(3) . . ?
N2 C9 C21 114.5(2) . . ?
N2 C9 C8 110.0(2) . . ?
C21 C9 C8 110.6(2) . . ?
N2 C9 C12 84.98(19) . . ?
C21 C9 C12 118.6(2) . . ?
C8 C9 C12 115.7(2) . . ?
C11 C10 N2 116.9(3) . . ?
C11 C10 H10 121.5 . . ?
N2 C10 H10 121.5 . . ?
C10 C11 N1 122.4(3) . . ?
C10 C11 H11 118.8 . . ?
N1 C11 H11 118.8 . . ?
C14 C12 C13 128.8(2) . . ?
C14 C12 C9 142.4(2) . . ?
C13 C12 C9 88.8(2) . . ?
O2 C13 N2 131.5(3) . . ?
O2 C13 C12 137.4(3) . . ?
N2 C13 C12 91.1(2) . . ?
C12 C14 C15 132.7(3) . . ?
C12 C14 H14 113.7 . . ?
C15 C14 H14 113.7 . . ?
C16 C15 C20 118.6(3) . . ?
C16 C15 C14 123.6(2) . . ?
C20 C15 C14 117.8(3) . . ?
C17 C16 C15 120.1(3) . . ?
C17 C16 H16 119.9 . . ?
C15 C16 H16 119.9 . . ?
C18 C17 C16 121.1(4) . . ?
C18 C17 H17 119.5 . . ?
C16 C17 H17 119.5 . . ?
C17 C18 C19 119.3(4) . . ?
C17 C18 H18 120.3 . . ?
C19 C18 H18 120.3 . . ?
C20 C19 C18 120.6(3) . . ?
C20 C19 H19 119.7 . . ?
C18 C19 H19 119.7 . . ?
C19 C20 C15 120.3(4) . . ?
C19 C20 H20 119.9 . . ?
C15 C20 H20 119.9 . . ?
C26 C21 C22 118.4(2) . . ?
C26 C21 C9 120.9(2) . . ?
C22 C21 C9 120.7(2) . . ?
C21 C22 C23 120.8(2) . . ?
C21 C22 H22 119.6 . . ?
C23 C22 H22 119.6 . . ?
C24 C23 C22 118.6(3) . . ?
C24 C23 H23 120.7 . . ?
C22 C23 H23 120.7 . . ?
F1 C24 C23 118.1(3) . . ?
F1 C24 C25 119.2(3) . . ?
C23 C24 C25 122.6(3) . . ?
C24 C25 C26 118.4(3) . . ?
C24 C25 H25 120.8 . . ?
C26 C25 H25 120.8 . . ?
C21 C26 C25 121.2(3) . . ?
C21 C26 H26 119.4 . . ?
C25 C26 H26 119.4 . . ?
C8 N1 C11 123.6(3) . . ?
C8 N1 C7 118.4(3) . . ?
C11 N1 C7 117.9(3) . . ?
C13 N2 C10 131.9(2) . . ?
C13 N2 C9 94.8(2) . . ?
C10 N2 C9 121.6(3) . . ?

loop_
_geom_bond_atom_site_label_1
_geom_bond_atom_site_label_2
_geom_bond_distance
_geom_bond_site_symmetry_2
_geom_bond_publ_flag
C1 C6 1.373(6) . ?
C1 C2 1.374(5) . ?
C1 C7 1.519(5) . ?
C2 C3 1.377(6) . ?
C2 H2 0.9300 . ?
C3 C4 1.357(8) . ?
C3 H3 0.9300 . ?
C4 C5 1.365(9) . ?
C4 H4 0.9300 . ?
C5 C6 1.363(9) . ?
C5 H5 0.9300 . ?
C6 H6 0.9300 . ?
C7 N1 1.467(5) . ?
C7 H7A 0.9700 . ?
C7 H7AB 0.9700 . ?
C8 O1 1.226(4) . ?
C8 N1 1.370(3) . ?
C8 C9 1.524(4) . ?
C9 N2 1.489(3) . ?
C9 C21 1.516(3) . ?
C9 C12 1.546(4) . ?
C10 C11 1.323(6) . ?
C10 N2 1.406(4) . ?
C10 H10 0.9300 . ?
C11 N1 1.397(5) . ?
C11 H11 0.9300 . ?
C12 C14 1.336(4) . ?
C12 C13 1.483(4) . ?
C13 O2 1.201(4) . ?
C13 N2 1.388(4) . ?
C14 C15 1.452(4) . ?
C14 H14 0.9300 . ?
C15 C16 1.388(4) . ?
C15 C20 1.398(4) . ?
C16 C17 1.371(5) . ?
C16 H16 0.9300 . ?
C17 C18 1.369(6) . ?
C17 H17 0.9300 . ?
C18 C19 1.378(7) . ?
C18 H18 0.9300 . ?
C19 C20 1.369(6) . ?
C19 H19 0.9300 . ?
C20 H20 0.9300 . ?
C21 C26 1.381(4) . ?
C21 C22 1.386(4) . ?
C22 C23 1.396(4) . ?
C22 H22 0.9300 . ?
C23 C24 1.359(4) . ?
C23 H23 0.9300 . ?
C24 F1 1.346(3) . ?
C24 C25 1.360(4) . ?
C25 C26 1.394(4) . ?
C25 H25 0.9300 . ?
C26 H26 0.9300 . ?

loop_
_geom_torsion_atom_site_label_1
_geom_torsion_atom_site_label_2
_geom_torsion_atom_site_label_3
_geom_torsion_atom_site_label_4
_geom_torsion
_geom_torsion_site_symmetry_1
_geom_torsion_site_symmetry_2
_geom_torsion_site_symmetry_3
_geom_torsion_site_symmetry_4
_geom_torsion_publ_flag
C6 C1 C2 C3 2.0(7) . . . . ?
C7 C1 C2 C3 179.7(4) . . . . ?
C1 C2 C3 C4 -1.1(8) . . . . ?
C2 C3 C4 C5 -0.6(9) . . . . ?
C3 C4 C5 C6 1.3(11) . . . . ?
C4 C5 C6 C1 -0.4(10) . . . . ?
C2 C1 C6 C5 -1.3(7) . . . . ?
C7 C1 C6 C5 -178.9(5) . . . . ?
C6 C1 C7 N1 91.3(5) . . . . ?
C2 C1 C7 N1 -86.2(4) . . . . ?
O1 C8 C9 N2 -156.7(2) . . . . ?
N1 C8 C9 N2 26.6(3) . . . . ?
O1 C8 C9 C21 75.9(3) . . . . ?
N1 C8 C9 C21 -100.9(2) . . . . ?
O1 C8 C9 C12 -62.6(3) . . . . ?
N1 C8 C9 C12 120.7(2) . . . . ?
N2 C10 C11 N1 3.3(5) . . . . ?
N2 C9 C12 C14 -176.6(4) . . . . ?
C21 C9 C12 C14 -61.4(5) . . . . ?
C8 C9 C12 C14 73.6(5) . . . . ?
N2 C9 C12 C13 4.2(2) . . . . ?
C21 C9 C12 C13 119.4(3) . . . . ?
C8 C9 C12 C13 -105.6(2) . . . . ?
C14 C12 C13 O2 -5.7(7) . . . . ?
C9 C12 C13 O2 173.7(4) . . . . ?
C14 C12 C13 N2 176.1(3) . . . . ?
C9 C12 C13 N2 -4.5(2) . . . . ?
C13 C12 C14 C15 -178.7(3) . . . . ?
C9 C12 C14 C15 2.3(7) . . . . ?
C12 C14 C15 C16 -6.2(5) . . . . ?
C12 C14 C15 C20 175.0(3) . . . . ?
C20 C15 C16 C17 2.3(5) . . . . ?
C14 C15 C16 C17 -176.5(3) . . . . ?
C15 C16 C17 C18 -2.0(6) . . . . ?
C16 C17 C18 C19 -0.4(7) . . . . ?
C17 C18 C19 C20 2.7(7) . . . . ?
C18 C19 C20 C15 -2.4(7) . . . . ?
C16 C15 C20 C19 -0.1(5) . . . . ?
C14 C15 C20 C19 178.7(4) . . . . ?
N2 C9 C21 C26 83.2(3) . . . . ?
C8 C9 C21 C26 -151.9(2) . . . . ?
C12 C9 C21 C26 -14.8(4) . . . . ?
N2 C9 C21 C22 -95.9(3) . . . . ?
C8 C9 C21 C22 29.1(3) . . . . ?
C12 C9 C21 C22 166.2(2) . . . . ?
C26 C21 C22 C23 -0.3(4) . . . . ?
C9 C21 C22 C23 178.8(2) . . . . ?
C21 C22 C23 C24 0.4(4) . . . . ?
C22 C23 C24 F1 -179.2(3) . . . . ?
C22 C23 C24 C25 0.0(4) . . . . ?
F1 C24 C25 C26 178.6(3) . . . . ?
C23 C24 C25 C26 -0.5(5) . . . . ?
C22 C21 C26 C25 -0.3(4) . . . . ?
C9 C21 C26 C25 -179.4(3) . . . . ?
C24 C25 C26 C21 0.7(5) . . . . ?
O1 C8 N1 C11 177.5(3) . . . . ?
C9 C8 N1 C11 -5.9(4) . . . . ?
O1 C8 N1 C7 -7.0(4) . . . . ?
C9 C8 N1 C7 169.6(2) . . . . ?
C10 C11 N1 C8 -11.2(5) . . . . ?
C10 C11 N1 C7 173.3(3) . . . . ?
C1 C7 N1 C8 -86.7(4) . . . . ?
C1 C7 N1 C11 89.0(4) . . . . ?
O2 C13 N2 C10 -32.3(7) . . . . ?
C12 C13 N2 C10 146.1(4) . . . . ?
O2 C13 N2 C9 -173.7(4) . . . . ?
C12 C13 N2 C9 4.7(3) . . . . ?
C11 C10 N2 C13 -111.3(4) . . . . ?
C11 C10 N2 C9 21.9(4) . . . . ?
C21 C9 N2 C13 -123.7(3) . . . . ?
C8 C9 N2 C13 111.0(3) . . . . ?
C12 C9 N2 C13 -4.5(2) . . . . ?
C21 C9 N2 C10 89.3(3) . . . . ?
C8 C9 N2 C10 -36.0(3) . . . . ?
C12 C9 N2 C10 -151.5(3) . . . . ?
